data_2214403
loop_
_publ_author_name
'Ng, Seik Weng'

_publ_section_title
;Rerefinement of
 poly[[[\m-2,3-di-4-pyridylbutane-2,3-diol-\k^2^<i>N</i>:<i>N</i>']-\m-iodido-copper(I)]
 dimethyl sulfoxide solvate] as an anhydrous honeycomb structure
;
_journal_coeditor_code TK2166
_journal_issue 7
_journal_name_full 'Acta Crystallographica Section E'
_journal_page_first m2003
_journal_page_last m2003
_journal_paper_doi 10.1107/S1600536807030607
_journal_volume 63
_journal_year 2007
_chemical_formula_iupac '[Cu I (C14 H16 N2 O2)] , C2 H6 O S'
_chemical_formula_moiety 'C14 H16 Cu I N2 O2 , C2 H6 S O'
_chemical_formula_sum 'C16 H22 Cu I N2 O3 S'
_chemical_formula_weight 512.86
_chemical_name_systematic
;
poly[[[\m-2,3-di-4-pyridylbutane-2,3-diol-\k^2^<i>N</i>:<i>N</i>']-\m-\
iodido-copper(I)] dimethyl sulfoxide solvate]
;
_space_group_IT_number 12
_symmetry_cell_setting monoclinic
_symmetry_space_group_name_Hall '-C 2y'
_symmetry_space_group_name_H-M 'C 1 2/m 1'
_atom_sites_solution_hydrogens geom
_atom_sites_solution_primary direct
_atom_sites_solution_secondary difmap
_audit_creation_method SHELXL97
_cell_angle_alpha 90
_cell_angle_beta 91.4240(10)
_cell_angle_gamma 90
_cell_formula_units_Z 4
_cell_length_a 19.1220(10)
_cell_length_b 18.4990(10)
_cell_length_c 7.2538(4)
_cell_measurement_reflns_used 4414
_cell_measurement_temperature 291(2)
_cell_measurement_theta_max 28.4
_cell_measurement_theta_min 2.6
_cell_volume 2565.2(2)
_computing_cell_refinement 'SAINT (Bruker, 2004)'
_computing_data_collection 'APEX2 (Bruker, 2004)'
_computing_data_reduction SAINT
_computing_molecular_graphics 'X-SEED (Barbour, 2001) and OLEX (Dolomanov <i>et al.</i>, 2003)'
_computing_publication_material 'publCIF (Westrip, 2007)'
_computing_structure_refinement 'SHELXL97 (Sheldrick, 1997) and PLATON (Spek, 2003)'
_computing_structure_solution 'SHELXS97 (Sheldrick, 1997)'
_diffrn_ambient_temperature 291(2)
_diffrn_measured_fraction_theta_full 0.99
_diffrn_measured_fraction_theta_max 0.99
_diffrn_measurement_device_type 'Bruker APEX2'
_diffrn_measurement_method '\f and \w'
_diffrn_radiation_monochromator graphite
_diffrn_radiation_source 'fine-focus sealed tube'
_diffrn_radiation_type MoK\a
_diffrn_radiation_wavelength 0.71073
_diffrn_reflns_av_R_equivalents 0.014
_diffrn_reflns_av_sigmaI/netI 0.017
_diffrn_reflns_limit_h_max 22
_diffrn_reflns_limit_h_min -24
_diffrn_reflns_limit_k_max 16
_diffrn_reflns_limit_k_min -23
_diffrn_reflns_limit_l_max 8
_diffrn_reflns_limit_l_min -9
_diffrn_reflns_number 7562
_diffrn_reflns_theta_full 27.5
_diffrn_reflns_theta_max 27.5
_diffrn_reflns_theta_min 2.8
_diffrn_standards_decay_% 0
_diffrn_standards_interval_count 0
_diffrn_standards_interval_time 0
_diffrn_standards_number 0
_exptl_absorpt_coefficient_mu 2.148
_exptl_absorpt_correction_T_max 0.649
_exptl_absorpt_correction_T_min 0.501
_exptl_absorpt_correction_type multi-scan
_exptl_absorpt_process_details '(SADABS; Sheldrick, 1996)'
_exptl_crystal_colour 'light yellow'
_exptl_crystal_density_diffrn 1.328
_exptl_crystal_density_method 'not measured'
_exptl_crystal_description block
_exptl_crystal_F_000 1016
_exptl_crystal_size_max 0.37
_exptl_crystal_size_mid 0.25
_exptl_crystal_size_min 0.22
_refine_diff_density_max 1.27
_refine_diff_density_min -0.52
_refine_ls_extinction_method none
_refine_ls_goodness_of_fit_ref 1.10
_refine_ls_hydrogen_treatment constr
_refine_ls_matrix_type full
_refine_ls_number_parameters 130
_refine_ls_number_reflns 3012
_refine_ls_number_restraints 1
_refine_ls_restrained_S_all 1.10
_refine_ls_R_factor_all 0.053
_refine_ls_R_factor_gt 0.046
_refine_ls_shift/su_max 0.001
_refine_ls_shift/su_mean 0.000
_refine_ls_structure_factor_coef Fsqd
_refine_ls_weighting_details 'calc w = 1/[\s^2^(Fo^2^)+(0.1259P)^2^+4.989P] where P=(Fo^2^+2Fc^2^)/3'
_refine_ls_weighting_scheme calc
_refine_ls_wR_factor_gt 0.173
_refine_ls_wR_factor_ref 0.184
_reflns_number_gt 2601
_reflns_number_total 3012
_reflns_threshold_expression I>2\s(I)
_cod_data_source_file tk2166.cif
_cod_data_source_block I
_cod_original_cell_volume 2565.1(2)
_cod_original_sg_symbol_H-M 'C 2/m'
_cod_database_code 2214403
_cod_database_fobs_code 2214403

loop_
_symmetry_equiv_pos_as_xyz
'x, y, z'
'-x, y, -z'
'x+1/2, y+1/2, z'
'-x+1/2, y+1/2, -z'
'-x, -y, -z'
'x, -y, z'
'-x+1/2, -y+1/2, -z'
'x+1/2, -y+1/2, z'

loop_
_atom_site_type_symbol
_atom_site_label
_atom_site_fract_x
_atom_site_fract_y
_atom_site_fract_z
_atom_site_U_iso_or_equiv
_atom_site_adp_type
_atom_site_calc_flag
_atom_site_refinement_flags
_atom_site_occupancy
_atom_site_disorder_assembly
_atom_site_disorder_group
I I1 0.42163(2) 0.5000 1.23186(6) 0.0491(2) Uani d S 1 . .
Cu Cu1 0.5000 0.42451(5) 1.0000 0.0501(3) Uani d S 1 . .
S S1 0.2536(3) 0.0590(2) 0.0681(8) 0.1040(10) Uani d PD 0.50 A -1
O O1 0.3145(3) 0.2268(3) 0.3303(6) 0.0790(10) Uani d . 1 . .
O O2 0.3108(7) 0.0914(8) 0.167(2) 0.132(5) Uani d P 0.50 A -1
N N1 0.4296(2) 0.3634(2) 0.8486(5) 0.0510(10) Uani d . 1 . .
C C1 0.3357(3) 0.2772(4) 0.6314(8) 0.0640(10) Uani d . 1 . .
C C2 0.3343(4) 0.2783(4) 0.8263(8) 0.075(2) Uani d . 1 . .
C C3 0.3819(3) 0.3202(4) 0.9252(7) 0.064(2) Uani d . 1 . .
C C4 0.4282(3) 0.3658(4) 0.6656(8) 0.067(2) Uani d . 1 . .
C C5 0.3825(4) 0.3243(5) 0.5539(8) 0.082(2) Uani d . 1 . .
C C6 0.2850(3) 0.2308(4) 0.5105(8) 0.066(2) Uani d . 1 . .
C C7 0.2775(4) 0.1568(4) 0.5977(11) 0.079(2) Uani d . 1 . .
C C8 0.2060(8) 0.001(2) 0.218(2) 0.110(6) Uani d SD 1 A -1
C C9 0.2900(10) -0.011(2) -0.071(4) 0.160(10) Uani d PD 0.50 A -1
H H1 0.3021 0.1890 0.2800 0.119 Uiso calc R 1 . .
H H2 0.3014 0.2509 0.8878 0.091 Uiso calc R 1 . .
H H3 0.3807 0.3185 1.0532 0.077 Uiso calc R 1 . .
H H4 0.4592 0.3967 0.6082 0.080 Uiso calc R 1 . .
H H5 0.3839 0.3287 0.4263 0.098 Uiso calc R 1 . .
H H7a 0.3226 0.1341 0.6081 0.119 Uiso calc R 1 . .
H H7b 0.2469 0.1275 0.5220 0.119 Uiso calc R 1 . .
H H7c 0.2583 0.1618 0.7180 0.119 Uiso calc R 1 . .
H H8a 0.1824 0.0302 0.3075 0.165 Uiso calc PR 0.50 A -1
H H8b 0.2378 -0.0312 0.2802 0.165 Uiso calc PR 0.50 A -1
H H8c 0.1721 -0.0259 0.1471 0.165 Uiso calc PR 0.50 A -1
H H9a 0.3228 0.0105 -0.1542 0.243 Uiso calc PR 0.50 A -1
H H9b 0.2535 -0.0343 -0.1406 0.243 Uiso calc PR 0.50 A -1
H H9c 0.3140 -0.0451 0.0067 0.243 Uiso calc PR 0.50 A -1

loop_
_atom_site_aniso_label
_atom_site_aniso_U_11
_atom_site_aniso_U_22
_atom_site_aniso_U_33
_atom_site_aniso_U_12
_atom_site_aniso_U_13
_atom_site_aniso_U_23
I1 0.0485(3) 0.0563(3) 0.0423(3) 0.000 -0.00370(19) 0.000
Cu1 0.0469(5) 0.0587(5) 0.0439(5) 0.000 -0.0162(3) 0.000
S1 0.110(3) 0.076(2) 0.125(4) 0.003(2) -0.011(3) -0.032(3)
O1 0.078(3) 0.099(3) 0.060(2) -0.027(3) 0.002(2) -0.027(2)
O2 0.110(10) 0.120(10) 0.170(10) -0.025(8) 0.005(9) -0.070(10)
N1 0.050(2) 0.062(2) 0.041(2) -0.009(2) -0.012(2) -0.003(2)
C1 0.068(3) 0.076(4) 0.048(3) -0.021(3) -0.013(2) -0.001(3)
C2 0.079(4) 0.103(5) 0.044(3) -0.046(4) -0.015(3) 0.015(3)
C3 0.070(3) 0.084(4) 0.037(2) -0.021(3) -0.012(2) 0.006(2)
C4 0.069(3) 0.088(4) 0.043(3) -0.033(3) -0.005(2) -0.001(3)
C5 0.089(4) 0.118(6) 0.037(2) -0.056(4) -0.010(3) 0.001(3)
C6 0.072(4) 0.069(3) 0.057(3) -0.020(3) -0.007(3) -0.001(3)
C7 0.085(4) 0.061(3) 0.090(5) -0.018(3) -0.031(4) 0.001(3)
C8 0.120(10) 0.110(10) 0.100(10) 0.01(5) -0.037(9) -0.02(5)
C9 0.110(10) 0.17(3) 0.21(2) -0.02(2) 0.020(10) -0.13(3)

loop_
_atom_type_symbol
_atom_type_description
_atom_type_scat_dispersion_real
_atom_type_scat_dispersion_imag
_atom_type_scat_source
C C 0.0033 0.0016 'International Tables Vol C Tables 4.2.6.8 and 6.1.1.4'
H H 0.0000 0.0000 'International Tables Vol C Tables 4.2.6.8 and 6.1.1.4'
N N 0.0061 0.0033 'International Tables Vol C Tables 4.2.6.8 and 6.1.1.4'
O O 0.0106 0.0060 'International Tables Vol C Tables 4.2.6.8 and 6.1.1.4'
S S 0.1246 0.1234 'International Tables Vol C Tables 4.2.6.8 and 6.1.1.4'
Cu Cu 0.3201 1.2651 'International Tables Vol C Tables 4.2.6.8 and 6.1.1.4'
I I -0.4742 1.8119 'International Tables Vol C Tables 4.2.6.8 and 6.1.1.4'

loop_
_geom_angle_atom_site_label_1
_geom_angle_atom_site_label_2
_geom_angle_atom_site_label_3
_geom_angle_site_symmetry_1
_geom_angle_site_symmetry_3
_geom_angle
_geom_angle_publ_flag
Cu1 I1 Cu1 . 5_667 62.97(3) yes
N1 Cu1 N1 . 2_657 113.2(3) yes
N1 Cu1 I1 . . 104.70(10) yes
N1 Cu1 I1 . 5_667 108.70(10) yes
N1 Cu1 I1 2_657 5_667 104.70(10) ?
N1 Cu1 I1 2_657 . 108.70(10) yes
I1 Cu1 I1 . 5_667 117.03(3) ?
N1 Cu1 Cu1 . 5_667 123.40(10) ?
I1 Cu1 Cu1 . 5_667 58.52(2) ?
C4 N1 C3 . . 115.9(4) ?
C4 N1 Cu1 . . 120.8(4) ?
C3 N1 Cu1 . . 123.3(3) ?
C5 C1 C2 . . 115.3(5) ?
C5 C1 C6 . . 121.5(5) ?
C2 C1 C6 . . 123.0(5) ?
C3 C2 C1 . . 119.8(5) ?
N1 C3 C2 . . 124.3(5) ?
N1 C4 C5 . . 123.7(5) ?
C1 C5 C4 . . 120.7(5) ?
O1 C6 C7 . . 112.0(6) ?
O1 C6 C6 . 7_556 107.3(6) ?
C7 C6 C6 . 7_556 111.8(6) ?
O1 C6 C1 . . 106.8(5) ?
C7 C6 C1 . . 109.2(5) ?
C6 C6 C1 7_556 . 109.6(7) ?
O2 S1 C8 . . 110.0(10) ?
O2 S1 C9 . . 106.3(8) ?
C8 S1 C9 . . 97(2) ?
C6 O1 H1 . . 109.5 ?
C3 C2 H2 . . 120.1 ?
C1 C2 H2 . . 120.1 ?
N1 C3 H3 . . 117.8 ?
C2 C3 H3 . . 117.8 ?
N1 C4 H4 . . 118.1 ?
C5 C4 H4 . . 118.1 ?
C1 C5 H5 . . 119.7 ?
C4 C5 H5 . . 119.7 ?
C6 C7 H7a . . 109.5 ?
C6 C7 H7b . . 109.5 ?
H7a C7 H7b . . 109.5 ?
C6 C7 H7c . . 109.5 ?
H7a C7 H7c . . 109.5 ?
H7b C7 H7c . . 109.5 ?
S1 C8 H8a . . 109.5 ?
S1 C8 H8b . . 109.5 ?
H8a C8 H8b . . 109.5 ?
S1 C8 H8c . . 109.5 ?
H8a C8 H8c . . 109.5 ?
H8b C8 H8c . . 109.5 ?
S1 C9 H9a . . 109.5 ?
S1 C9 H9b . . 109.5 ?
H9a C9 H9b . . 109.5 ?
S1 C9 H9c . . 109.5 ?
H9a C9 H9c . . 109.5 ?
H9b C9 H9c . . 109.5 ?

loop_
_geom_bond_atom_site_label_1
_geom_bond_atom_site_label_2
_geom_bond_site_symmetry_2
_geom_bond_distance
_geom_bond_publ_flag
Cu1 N1 . 2.055(4) yes
Cu1 I1 . 2.6739(6) yes
Cu1 N1 2_657 2.055(4) ?
Cu1 I1 5_667 2.6738(6) ?
Cu1 Cu1 5_667 2.793(2) ?
O1 C6 . 1.438(8) ?
N1 C4 . 1.328(7) ?
N1 C3 . 1.343(7) ?
C1 C5 . 1.378(8) ?
C1 C2 . 1.415(8) ?
C1 C6 . 1.551(7) ?
C2 C3 . 1.382(8) ?
C4 C5 . 1.404(7) ?
C6 C7 . 1.517(9) ?
C6 C6 7_556 1.520(10) ?
S1 O2 . 1.430(10) ?
S1 C8 . 1.79(2) ?
S1 C9 . 1.79(2) ?
O1 H1 . 0.82 ?
C2 H2 . 0.93 ?
C3 H3 . 0.93 ?
C4 H4 . 0.93 ?
C5 H5 . 0.93 ?
C7 H7a . 0.96 ?
C7 H7b . 0.96 ?
C7 H7c . 0.96 ?
C8 H8a . 0.96 ?
C8 H8b . 0.96 ?
C8 H8c . 0.96 ?
C9 H9a . 0.96 ?
C9 H9b . 0.96 ?
C9 H9c . 0.96 ?

loop_
_geom_hbond_atom_site_label_D
_geom_hbond_atom_site_label_H
_geom_hbond_atom_site_label_A
_geom_hbond_distance_DH
_geom_hbond_distance_HA
_geom_hbond_distance_DA
_geom_hbond_angle_DHA
_geom_hbond_publ_flag
O1 H1 O2 0.82 1.99 2.770(10) 158 no

loop_
_geom_torsion_atom_site_label_1
_geom_torsion_atom_site_label_2
_geom_torsion_atom_site_label_3
_geom_torsion_atom_site_label_4
_geom_torsion_site_symmetry_1
_geom_torsion_site_symmetry_4
_geom_torsion
Cu1 I1 Cu1 N1 5_667 . -120.50(10)
Cu1 I1 Cu1 N1 5_667 2_657 118.30(10)
Cu1 I1 Cu1 I1 5_667 5_667 0.0
N1 Cu1 N1 C4 2_657 . -116.2(5)
I1 Cu1 N1 C4 5_667 . -0.3(5)
I1 Cu1 N1 C4 . . 125.5(5)
Cu1 Cu1 N1 C4 5_667 . 63.8(5)
N1 Cu1 N1 C3 2_657 . 65.3(5)
I1 Cu1 N1 C3 5_667 . -178.8(5)
I1 Cu1 N1 C3 . . -53.0(5)
Cu1 Cu1 N1 C3 5_667 . -114.7(5)
C5 C1 C2 C3 . . -5.0(10)
C6 C1 C2 C3 . . 179.0(7)
C4 N1 C3 C2 . . 1.8(10)
Cu1 N1 C3 C2 . . -179.6(6)
C1 C2 C3 N1 . . 2.0(10)
C3 N1 C4 C5 . . -3.0(10)
Cu1 N1 C4 C5 . . 178.6(6)
C2 C1 C5 C4 . . 4.0(10)
C6 C1 C5 C4 . . -179.8(7)
N1 C4 C5 C1 . . -0.4(13)
C5 C1 C6 O1 . . 21.1(9)
C2 C1 C6 O1 . . -163.4(7)
C5 C1 C6 C7 . . 142.4(8)
C2 C1 C6 C7 . . -42.1(9)
C5 C1 C6 C6 . 7_556 -94.8(9)
C2 C1 C6 C6 . 7_556 80.7(9)
